data_4348742
loop_
_publ_author_name
'Zumeta, Itziar'
'Mendicute-Fierro, Claudio'
'Bustos, Itxaso'
'Huertos, Miguel A.'
'Rodr\'iguez-Di\'eguez, Antonio'
'Seco, Jos\'e M'
'San Sebastian, Eider'
'Garralda, Mar\'ia A'

_publ_section_title
;
 Irida-\b-ketoimines Derived from Hydrazines To Afford Metallapyrazoles or
 N-N Bond Cleavage: A Missing Metallacycle Disclosed by a Theoretical and
 Experimental Study.
;
_journal_issue 20
_journal_name_full 'Inorganic chemistry'
_journal_page_first 10284
_journal_page_last 10293
_journal_paper_doi 10.1021/acs.inorgchem.6b01550
_journal_volume 55
_journal_year 2016
_chemical_formula_sum 'C40 H38 Cl Ir N2 O3 P2'
_chemical_formula_weight 884.31
_space_group_crystal_system monoclinic
_space_group_IT_number 14
_space_group_name_Hall '-P 2yn'
_space_group_name_H-M_alt 'P 1 21/n 1'
_atom_sites_solution_hydrogens mixed
_audit_creation_method SHELXL-2014
_cell_angle_alpha 90
_cell_angle_beta 94.811(3)
_cell_angle_gamma 90
_cell_formula_units_Z 4
_cell_length_a 10.8051(11)
_cell_length_b 21.6788(8)
_cell_length_c 15.6334(17)
_cell_measurement_reflns_used 37448
_cell_measurement_temperature 100(2)
_cell_measurement_theta_max 28.52
_cell_measurement_theta_min 2.38
_cell_volume 3649.1(6)
_computing_cell_refinement 'Bruker Apex II'
_computing_data_collection 'Bruker ApexII'
_computing_data_reduction 'Bruker Apex II'
_computing_structure_refinement 'SHELXL-2014 (Sheldrick, 2014)'
_computing_structure_solution 'SHELXL-2014 (Sheldrick, 2014)'
_diffrn_ambient_temperature 100(2)
_diffrn_measured_fraction_theta_full 0.999
_diffrn_measured_fraction_theta_max 0.997
_diffrn_measurement_device_type 'Bruker D8 Venture'
_diffrn_measurement_method 'Phi and Omega Scans'
_diffrn_radiation_type MoK\a
_diffrn_radiation_wavelength 0.71069
_diffrn_reflns_av_R_equivalents 0.0602
_diffrn_reflns_av_unetI/netI 0.0284
_diffrn_reflns_Laue_measured_fraction_full 0.999
_diffrn_reflns_Laue_measured_fraction_max 0.997
_diffrn_reflns_limit_h_max 14
_diffrn_reflns_limit_h_min -14
_diffrn_reflns_limit_k_max 29
_diffrn_reflns_limit_k_min -29
_diffrn_reflns_limit_l_max 21
_diffrn_reflns_limit_l_min -21
_diffrn_reflns_number 95980
_diffrn_reflns_point_group_measured_fraction_full 0.999
_diffrn_reflns_point_group_measured_fraction_max 0.997
_diffrn_reflns_theta_full 25.240
_diffrn_reflns_theta_max 28.766
_diffrn_reflns_theta_min 2.388
_diffrn_source 'fine-focus sealed tube'
_exptl_absorpt_coefficient_mu 3.861
_exptl_absorpt_correction_T_max 0.746
_exptl_absorpt_correction_T_min 0.659
_exptl_absorpt_correction_type empirical
_exptl_absorpt_process_details 'Bruker SADABS (Bruker, 1999)'
_exptl_crystal_colour yellow
_exptl_crystal_density_diffrn 1.610
_exptl_crystal_description Prismatic
_exptl_crystal_F_000 1760
_exptl_crystal_size_max 0.24
_exptl_crystal_size_mid 0.18
_exptl_crystal_size_min 0.16
_refine_diff_density_max 0.810
_refine_diff_density_min -0.867
_refine_diff_density_rms 0.106
_refine_ls_extinction_method none
_refine_ls_goodness_of_fit_ref 1.038
_refine_ls_hydrogen_treatment mixed
_refine_ls_matrix_type full
_refine_ls_number_parameters 459
_refine_ls_number_reflns 9487
_refine_ls_number_restraints 0
_refine_ls_restrained_S_all 1.038
_refine_ls_R_factor_all 0.0363
_refine_ls_R_factor_gt 0.0233
_refine_ls_shift/su_max 0.005
_refine_ls_shift/su_mean 0.000
_refine_ls_structure_factor_coef Fsqd
_refine_ls_weighting_details 'w=1/[\s^2^(Fo^2^)+(0.0118P)^2^+5.0040P] where P=(Fo^2^+2Fc^2^)/3'
_refine_ls_weighting_scheme calc
_refine_ls_wR_factor_gt 0.0394
_refine_ls_wR_factor_ref 0.0424
_reflns_Friedel_coverage 0.000
_reflns_number_gt 7946
_reflns_number_total 9487
_reflns_threshold_expression 'I > 2\s(I)'
_cod_data_source_file ic6b01550_si_001.cif
_cod_data_source_block 7
_cod_depositor_comments
;
The following automatic conversions were performed:

data item '_exptl_absorpt_correction_type' value 'Empirical' was
changed to 'empirical' in accordance with the
/home/saulius/struct/COD-crude-data/automatic-downloads/DataCite-retrospective/ACS/depositions/lib/dictionaries/cif_core.dic
dictionary named 'cif_core.dic' version 2.4.2 last updated on
2011-04-26.

Automatic conversion script
Id: cif_fix_values 6909 2019-04-08 15:41:33Z antanas 
;
_cod_original_sg_symbol_H-M 'P 21/n'
_cod_database_code 4348742
_shelx_space_group_comment
;
The symmetry employed for this shelxl refinement is uniquely defined
by the following loop, which should always be used as a source of
symmetry information in preference to the above space-group names.
They are only intended as comments.
;
_shelxl_version_number 2014-3

loop_
_space_group_symop_operation_xyz
'x, y, z'
'-x+1/2, y+1/2, -z+1/2'
'-x, -y, -z'
'x-1/2, -y-1/2, z-1/2'

loop_
_atom_site_label
_atom_site_type_symbol
_atom_site_fract_x
_atom_site_fract_y
_atom_site_fract_z
_atom_site_U_iso_or_equiv
_atom_site_adp_type
_atom_site_occupancy
_atom_site_site_symmetry_order
_atom_site_calc_flag
_atom_site_refinement_flags_posn
_atom_site_refinement_flags_adp
Ir1 Ir 0.86986(2) 0.13939(2) 0.75893(2) 0.00867(3) Uani 1 1 d . .
P1 P 0.72708(5) 0.07776(3) 0.82651(4) 0.01021(11) Uani 1 1 d . .
P2 P 0.77366(5) 0.14333(3) 0.62383(4) 0.00988(11) Uani 1 1 d . .
Cl1 Cl 0.80116(5) 0.23837(3) 0.82045(4) 0.01463(11) Uani 1 1 d . .
O3 O 1.1955(2) 0.32686(10) 0.78935(14) 0.0376(5) Uani 1 1 d . .
N1 N 0.99474(19) 0.14514(10) 0.87316(13) 0.0146(4) Uani 1 1 d . .
N2 N 1.0886(2) 0.09745(10) 0.88656(15) 0.0194(5) Uani 1 1 d . .
O1 O 1.04114(15) 0.05245(8) 0.69391(11) 0.0186(4) Uani 1 1 d . .
O2 O 1.09751(15) 0.21021(8) 0.74755(11) 0.0195(4) Uani 1 1 d . .
C1 C 0.9416(2) 0.05804(11) 0.72514(14) 0.0119(4) Uani 1 1 d . .
C20 C 1.0080(2) 0.18747(11) 0.70501(15) 0.0140(5) Uani 1 1 d . .
C2 C 0.8727(2) -0.00058(10) 0.74448(14) 0.0127(5) Uani 1 1 d . .
C3 C 0.9092(2) -0.05702(11) 0.71097(16) 0.0173(5) Uani 1 1 d . .
H3 H 0.9753 -0.0584 0.6765 0.021 Uiso 1 1 calc R U
C4 C 0.8474(2) -0.11070(12) 0.72905(17) 0.0225(6) Uani 1 1 d . .
H4 H 0.8686 -0.1477 0.7039 0.027 Uiso 1 1 calc R U
C5 C 0.7532(2) -0.10948(11) 0.78481(17) 0.0222(5) Uani 1 1 d . .
H5 H 0.7137 -0.1459 0.7983 0.027 Uiso 1 1 calc R U
C6 C 0.7186(2) -0.05431(11) 0.82019(16) 0.0177(5) Uani 1 1 d . .
H6 H 0.6584 -0.0539 0.8593 0.021 Uiso 1 1 calc R U
C7 C 0.7741(2) 0.00085(10) 0.79704(14) 0.0128(5) Uani 1 1 d . .
C8 C 0.7374(2) 0.07804(11) 0.94381(15) 0.0142(5) Uani 1 1 d . .
C9 C 0.8417(2) 0.05243(12) 0.98943(16) 0.0208(5) Uani 1 1 d . .
H9 H 0.9008 0.0320 0.9600 0.025 Uiso 1 1 calc R U
C10 C 0.8580(3) 0.05724(12) 1.07851(16) 0.0234(6) Uani 1 1 d . .
H10 H 0.9273 0.0396 1.1083 0.028 Uiso 1 1 calc R U
C11 C 0.7717(3) 0.08813(13) 1.12261(17) 0.0261(6) Uani 1 1 d . .
H11 H 0.7834 0.0919 1.1820 0.031 Uiso 1 1 calc R U
C12 C 0.6677(3) 0.11340(14) 1.07826(17) 0.0300(7) Uani 1 1 d . .
H12 H 0.6091 0.1339 1.1080 0.036 Uiso 1 1 calc R U
C13 C 0.6504(2) 0.10830(13) 0.98893(16) 0.0226(6) Uani 1 1 d . .
H13 H 0.5801 0.1253 0.9596 0.027 Uiso 1 1 calc R U
C14 C 0.5621(2) 0.08679(11) 0.79372(14) 0.0129(5) Uani 1 1 d . .
C15 C 0.4790(2) 0.03802(12) 0.77674(16) 0.0188(5) Uani 1 1 d . .
H15 H 0.5054 -0.0023 0.7869 0.023 Uiso 1 1 calc R U
C16 C 0.3573(2) 0.04939(13) 0.74475(17) 0.0226(6) Uani 1 1 d . .
H16 H 0.3031 0.0166 0.7329 0.027 Uiso 1 1 calc R U
C17 C 0.3166(2) 0.10920(13) 0.73054(17) 0.0215(5) Uani 1 1 d . .
H17 H 0.2355 0.1166 0.7081 0.026 Uiso 1 1 calc R U
C18 C 0.3963(2) 0.15804(12) 0.74975(16) 0.0191(5) Uani 1 1 d . .
H18 H 0.3679 0.1983 0.7423 0.023 Uiso 1 1 calc R U
C19 C 0.5192(2) 0.14699(11) 0.78024(15) 0.0154(5) Uani 1 1 d . .
H19 H 0.5730 0.1800 0.7917 0.018 Uiso 1 1 calc R U
C21 C 0.9978(2) 0.19730(11) 0.60899(15) 0.0153(5) Uani 1 1 d . .
C22 C 1.0945(2) 0.22249(12) 0.56660(17) 0.0226(6) Uani 1 1 d . .
H22 H 1.1691 0.2330 0.5972 0.027 Uiso 1 1 calc R U
C23 C 1.0791(2) 0.23179(13) 0.47873(18) 0.0261(6) Uani 1 1 d . .
H23 H 1.1443 0.2475 0.4501 0.031 Uiso 1 1 calc R U
C24 C 0.9669(3) 0.21778(13) 0.43313(17) 0.0252(6) Uani 1 1 d . .
H24 H 0.9567 0.2252 0.3744 0.030 Uiso 1 1 calc R U
C25 C 0.8699(2) 0.19282(12) 0.47437(16) 0.0194(5) Uani 1 1 d . .
H25 H 0.7945 0.1838 0.4438 0.023 Uiso 1 1 calc R U
C26 C 0.8871(2) 0.18137(11) 0.56268(15) 0.0145(5) Uani 1 1 d . .
C27 C 0.6317(2) 0.18741(11) 0.59578(14) 0.0119(4) Uani 1 1 d . .
C28 C 0.6199(2) 0.24502(11) 0.63296(16) 0.0190(5) Uani 1 1 d . .
H28 H 0.6810 0.2592 0.6736 0.023 Uiso 1 1 calc R U
C29 C 0.5168(2) 0.28169(12) 0.60965(17) 0.0210(5) Uani 1 1 d . .
H29 H 0.5094 0.3202 0.6349 0.025 Uiso 1 1 calc R U
C30 C 0.4253(2) 0.26106(12) 0.54898(16) 0.0186(5) Uani 1 1 d . .
H30 H 0.3563 0.2855 0.5335 0.022 Uiso 1 1 calc R U
C31 C 0.4372(2) 0.20387(12) 0.51172(17) 0.0208(5) Uani 1 1 d . .
H31 H 0.3762 0.1899 0.4708 0.025 Uiso 1 1 calc R U
C32 C 0.5396(2) 0.16698(12) 0.53476(16) 0.0184(5) Uani 1 1 d . .
H32 H 0.5467 0.1285 0.5093 0.022 Uiso 1 1 calc R U
C33 C 0.7484(2) 0.06904(11) 0.57070(14) 0.0129(5) Uani 1 1 d . .
C34 C 0.6503(2) 0.03177(11) 0.59194(15) 0.0147(5) Uani 1 1 d . .
H34 H 0.5946 0.0465 0.6294 0.018 Uiso 1 1 calc R U
C35 C 0.6352(2) -0.02696(12) 0.55774(16) 0.0199(5) Uani 1 1 d . .
H35 H 0.5699 -0.0516 0.5727 0.024 Uiso 1 1 calc R U
C36 C 0.7169(3) -0.04916(13) 0.50142(17) 0.0249(6) Uani 1 1 d . .
H36 H 0.7061 -0.0885 0.4782 0.030 Uiso 1 1 calc R U
C37 C 0.8145(2) -0.01281(13) 0.47975(17) 0.0230(6) Uani 1 1 d . .
H37 H 0.8691 -0.0276 0.4417 0.028 Uiso 1 1 calc R U
C38 C 0.8313(2) 0.04598(12) 0.51470(16) 0.0177(5) Uani 1 1 d . .
H38 H 0.8981 0.0700 0.5007 0.021 Uiso 1 1 calc R U
C39 C 1.1893(3) 0.11783(15) 0.94859(19) 0.0336(7) Uani 1 1 d . .
H39A H 1.2504 0.0858 0.9566 0.050 Uiso 1 1 calc R U
H39B H 1.2270 0.1542 0.9274 0.050 Uiso 1 1 calc R U
H39C H 1.1564 0.1268 1.0024 0.050 Uiso 1 1 calc R U
C40 C 1.0907(3) 0.36331(17) 0.8063(2) 0.0428(8) Uani 1 1 d . .
H40A H 1.0369 0.3398 0.8398 0.064 Uiso 1 1 d R U
H40B H 1.0463 0.3751 0.7530 0.064 Uiso 1 1 d R U
H40C H 1.1181 0.3996 0.8375 0.064 Uiso 1 1 d R U
H2N H 1.038(3) 0.1849(15) 0.8677(19) 0.031(8) Uiso 1 1 d . .
H3N H 1.116(3) 0.0934(13) 0.8392(18) 0.017(7) Uiso 1 1 d . .
H1N H 0.955(3) 0.1449(14) 0.919(2) 0.032(9) Uiso 1 1 d . .
H3O H 1.165(4) 0.286(2) 0.771(3) 0.075(14) Uiso 1 1 d . .

loop_
_atom_site_aniso_label
_atom_site_aniso_U_11
_atom_site_aniso_U_22
_atom_site_aniso_U_33
_atom_site_aniso_U_23
_atom_site_aniso_U_13
_atom_site_aniso_U_12
Ir1 0.00773(4) 0.00904(4) 0.00910(4) -0.00094(4) -0.00012(3) 0.00072(4)
P1 0.0108(3) 0.0099(3) 0.0100(3) -0.0002(2) 0.0008(2) 0.0011(2)
P2 0.0085(2) 0.0115(3) 0.0095(3) 0.0003(2) -0.0003(2) -0.0001(2)
Cl1 0.0162(3) 0.0114(3) 0.0161(3) -0.0033(2) 0.0001(2) 0.0023(2)
O3 0.0435(13) 0.0279(12) 0.0394(13) 0.0024(10) -0.0081(10) -0.0087(10)
N1 0.0149(9) 0.0138(10) 0.0143(10) -0.0025(8) -0.0037(8) 0.0039(9)
N2 0.0156(10) 0.0242(12) 0.0175(11) -0.0006(9) -0.0048(9) 0.0076(9)
O1 0.0126(8) 0.0213(9) 0.0224(9) -0.0049(7) 0.0036(7) 0.0012(7)
O2 0.0121(8) 0.0226(9) 0.0233(9) -0.0022(7) -0.0011(7) -0.0045(7)
C1 0.0112(10) 0.0141(11) 0.0099(10) -0.0034(9) -0.0022(8) 0.0016(9)
C20 0.0107(11) 0.0130(11) 0.0184(12) -0.0009(9) 0.0025(9) 0.0011(9)
C2 0.0116(10) 0.0130(11) 0.0124(11) -0.0005(9) -0.0044(9) 0.0028(9)
C3 0.0175(12) 0.0172(12) 0.0168(12) -0.0036(10) -0.0010(9) 0.0060(10)
C4 0.0288(14) 0.0113(12) 0.0265(14) -0.0029(10) -0.0030(11) 0.0054(10)
C5 0.0261(13) 0.0108(12) 0.0290(14) 0.0021(10) -0.0019(11) -0.0023(10)
C6 0.0200(12) 0.0159(12) 0.0173(12) 0.0041(10) 0.0019(10) 0.0009(10)
C7 0.0147(11) 0.0109(11) 0.0121(11) -0.0009(9) -0.0036(9) 0.0033(9)
C8 0.0180(11) 0.0130(11) 0.0120(11) 0.0002(9) 0.0032(9) -0.0014(9)
C9 0.0251(13) 0.0214(13) 0.0157(12) -0.0011(10) 0.0005(10) 0.0066(11)
C10 0.0308(15) 0.0230(14) 0.0154(12) 0.0023(10) -0.0046(11) 0.0044(11)
C11 0.0381(16) 0.0278(15) 0.0127(12) -0.0007(11) 0.0034(11) -0.0032(13)
C12 0.0345(16) 0.0391(17) 0.0175(13) -0.0035(12) 0.0083(12) 0.0095(14)
C13 0.0229(13) 0.0288(15) 0.0166(13) 0.0018(11) 0.0047(10) 0.0055(11)
C14 0.0103(10) 0.0169(12) 0.0119(11) -0.0001(9) 0.0037(8) 0.0003(9)
C15 0.0162(12) 0.0158(12) 0.0247(13) -0.0002(10) 0.0023(10) -0.0006(10)
C16 0.0156(12) 0.0240(13) 0.0284(15) -0.0043(11) 0.0022(11) -0.0066(11)
C17 0.0092(11) 0.0330(15) 0.0223(13) -0.0023(11) 0.0017(10) 0.0015(11)
C18 0.0161(12) 0.0200(12) 0.0213(13) 0.0059(10) 0.0021(10) 0.0061(9)
C19 0.0122(10) 0.0171(12) 0.0168(11) -0.0005(10) 0.0007(9) -0.0011(9)
C21 0.0130(11) 0.0146(12) 0.0184(12) 0.0023(9) 0.0024(9) 0.0002(9)
C22 0.0168(12) 0.0266(14) 0.0248(14) 0.0030(11) 0.0037(11) -0.0056(11)
C23 0.0214(13) 0.0318(15) 0.0268(14) 0.0080(12) 0.0106(11) -0.0053(12)
C24 0.0288(14) 0.0298(15) 0.0175(13) 0.0074(11) 0.0057(11) -0.0024(12)
C25 0.0184(12) 0.0229(13) 0.0167(12) 0.0041(10) 0.0007(10) -0.0012(10)
C26 0.0144(11) 0.0147(11) 0.0147(11) 0.0006(9) 0.0036(9) -0.0016(9)
C27 0.0098(10) 0.0143(11) 0.0113(11) 0.0037(9) -0.0003(8) 0.0003(9)
C28 0.0183(12) 0.0171(12) 0.0203(13) -0.0008(10) -0.0063(10) 0.0018(10)
C29 0.0246(13) 0.0155(12) 0.0220(13) 0.0000(10) -0.0039(11) 0.0058(10)
C30 0.0128(11) 0.0210(13) 0.0216(13) 0.0076(10) -0.0004(10) 0.0027(10)
C31 0.0155(12) 0.0243(14) 0.0209(13) 0.0057(11) -0.0094(10) -0.0008(10)
C32 0.0192(12) 0.0167(12) 0.0181(12) -0.0009(10) -0.0057(10) 0.0000(10)
C33 0.0143(11) 0.0140(11) 0.0098(10) -0.0011(9) -0.0022(9) 0.0010(9)
C34 0.0143(11) 0.0176(12) 0.0119(11) -0.0019(9) -0.0010(9) -0.0005(9)
C35 0.0192(12) 0.0204(13) 0.0193(13) -0.0016(10) -0.0035(10) -0.0056(10)
C36 0.0334(15) 0.0190(13) 0.0214(13) -0.0087(11) -0.0019(11) -0.0008(11)
C37 0.0237(13) 0.0267(14) 0.0194(13) -0.0087(11) 0.0062(11) 0.0028(11)
C38 0.0165(12) 0.0198(13) 0.0170(12) -0.0011(10) 0.0019(10) -0.0006(10)
C39 0.0238(14) 0.0475(19) 0.0271(15) -0.0056(14) -0.0131(12) 0.0065(13)
C40 0.053(2) 0.048(2) 0.0294(16) 0.0091(16) 0.0123(15) 0.0024(18)

loop_
_atom_type_symbol
_atom_type_description
_atom_type_scat_dispersion_real
_atom_type_scat_dispersion_imag
_atom_type_scat_source
C C 0.0033 0.0016 'International Tables Vol C Tables 4.2.6.8 and 6.1.1.4'
H H 0.0000 0.0000 'International Tables Vol C Tables 4.2.6.8 and 6.1.1.4'
N N 0.0061 0.0033 'International Tables Vol C Tables 4.2.6.8 and 6.1.1.4'
O O 0.0106 0.0060 'International Tables Vol C Tables 4.2.6.8 and 6.1.1.4'
P P 0.1023 0.0942 'International Tables Vol C Tables 4.2.6.8 and 6.1.1.4'
Cl Cl 0.1484 0.1585 'International Tables Vol C Tables 4.2.6.8 and 6.1.1.4'
Ir Ir -1.4442 7.9887 'International Tables Vol C Tables 4.2.6.8 and 6.1.1.4'

loop_
_geom_angle_atom_site_label_1
_geom_angle_atom_site_label_2
_geom_angle_atom_site_label_3
_geom_angle
C1 Ir1 C20 91.58(9)
C1 Ir1 N1 92.29(8)
C20 Ir1 N1 83.38(9)
C1 Ir1 P2 86.87(6)
C20 Ir1 P2 83.76(7)
N1 Ir1 P2 167.09(6)
C1 Ir1 P1 84.38(7)
C20 Ir1 P1 174.36(7)
N1 Ir1 P1 92.83(6)
P2 Ir1 P1 99.91(2)
C1 Ir1 Cl1 171.63(6)
C20 Ir1 Cl1 88.38(7)
N1 Ir1 Cl1 79.39(6)
P2 Ir1 Cl1 101.44(2)
P1 Ir1 Cl1 95.04(2)
C7 P1 C14 108.40(11)
C7 P1 C8 105.26(11)
C14 P1 C8 104.92(11)
C7 P1 Ir1 101.50(8)
C14 P1 Ir1 118.31(8)
C8 P1 Ir1 117.43(8)
C26 P2 C33 104.10(11)
C26 P2 C27 103.07(11)
C33 P2 C27 105.18(11)
C26 P2 Ir1 103.29(8)
C33 P2 Ir1 115.42(8)
C27 P2 Ir1 123.41(8)
N2 N1 Ir1 117.46(15)
N1 N2 C39 110.6(2)
O1 C1 C2 117.4(2)
O1 C1 Ir1 124.18(18)
C2 C1 Ir1 118.35(15)
O2 C20 C21 118.0(2)
O2 C20 Ir1 123.09(18)
C21 C20 Ir1 118.90(16)
C7 C2 C3 119.4(2)
C7 C2 C1 120.6(2)
C3 C2 C1 119.9(2)
C4 C3 C2 120.1(2)
C3 C4 C5 120.2(2)
C6 C5 C4 120.2(2)
C5 C6 C7 120.0(2)
C2 C7 C6 119.8(2)
C2 C7 P1 114.39(17)
C6 C7 P1 125.76(18)
C13 C8 C9 118.7(2)
C13 C8 P1 121.68(19)
C9 C8 P1 119.29(18)
C10 C9 C8 120.6(2)
C11 C10 C9 120.1(3)
C10 C11 C12 119.8(2)
C11 C12 C13 120.3(3)
C8 C13 C12 120.4(3)
C19 C14 C15 118.6(2)
C19 C14 P1 116.60(17)
C15 C14 P1 124.71(18)
C16 C15 C14 120.5(2)
C17 C16 C15 120.3(2)
C16 C17 C18 120.0(2)
C17 C18 C19 120.1(2)
C18 C19 C14 120.5(2)
C26 C21 C22 119.8(2)
C26 C21 C20 118.1(2)
C22 C21 C20 122.1(2)
C23 C22 C21 119.7(2)
C22 C23 C24 120.4(2)
C25 C24 C23 120.6(2)
C24 C25 C26 119.0(2)
C21 C26 C25 120.5(2)
C21 C26 P2 115.37(18)
C25 C26 P2 124.10(19)
C28 C27 C32 119.2(2)
C28 C27 P2 118.34(17)
C32 C27 P2 122.35(18)
C27 C28 C29 120.3(2)
C30 C29 C28 120.3(2)
C31 C30 C29 119.5(2)
C30 C31 C32 120.6(2)
C31 C32 C27 120.2(2)
C34 C33 C38 118.8(2)
C34 C33 P2 119.43(17)
C38 C33 P2 121.50(18)
C35 C34 C33 120.5(2)
C36 C35 C34 120.3(2)
C37 C36 C35 119.9(2)
C36 C37 C38 120.2(2)
C37 C38 C33 120.2(2)

loop_
_geom_bond_atom_site_label_1
_geom_bond_atom_site_label_2
_geom_bond_distance
Ir1 C1 2.015(2)
Ir1 C20 2.058(2)
Ir1 N1 2.1496(19)
Ir1 P2 2.2760(6)
Ir1 P1 2.3570(6)
Ir1 Cl1 2.4900(6)
P1 C7 1.814(2)
P1 C14 1.823(2)
P1 C8 1.828(2)
P2 C26 1.815(2)
P2 C33 1.822(2)
P2 C27 1.829(2)
O3 C40 1.424(4)
N1 N2 1.451(3)
N2 C39 1.463(3)
O1 C1 1.224(3)
O2 C20 1.230(3)
C1 C2 1.516(3)
C20 C21 1.511(3)
C2 C7 1.399(3)
C2 C3 1.401(3)
C3 C4 1.383(4)
C4 C5 1.394(4)
C5 C6 1.382(3)
C6 C7 1.399(3)
C8 C13 1.387(3)
C8 C9 1.398(3)
C9 C10 1.393(3)
C10 C11 1.379(4)
C11 C12 1.383(4)
C12 C13 1.398(4)
C14 C19 1.395(3)
C14 C15 1.398(3)
C15 C16 1.389(3)
C16 C17 1.381(4)
C17 C18 1.382(4)
C18 C19 1.393(3)
C21 C26 1.388(3)
C21 C22 1.396(3)
C22 C23 1.384(4)
C23 C24 1.388(4)
C24 C25 1.386(3)
C25 C26 1.400(3)
C27 C28 1.388(3)
C27 C32 1.392(3)
C28 C29 1.391(3)
C29 C30 1.386(3)
C30 C31 1.381(4)
C31 C32 1.388(3)
C33 C34 1.395(3)
C33 C38 1.397(3)
C34 C35 1.385(3)
C35 C36 1.384(4)
C36 C37 1.381(4)
C37 C38 1.393(4)
